data_2106331
loop_
_publ_author_name
'Hedman, B.'

_publ_section_title
;
 Multicomponent polyanions. 16. The molecular and crystal structure of Na6
 Mo5 P2 O23 (H2 O)14 , a compound containing sodium-coordinated
 pentamolybdodiphosphate anions
;
_journal_name_full 'Acta Crystallographica B (24,1968-38,1982)'
_journal_page_first 3083
_journal_page_last 3090
_journal_volume 33
_journal_year 1977
_chemical_formula_sum 'H28 Mo5 Na6 O37 P2'
_chemical_name_systematic 'Na6 (Mo5 P2 O23) (H2 O)14'
_space_group_IT_number 19
_symmetry_space_group_name_Hall 'P 2ac 2ab'
_symmetry_space_group_name_H-M 'P 21 21 21'
_cell_angle_alpha 90
_cell_angle_beta 90
_cell_angle_gamma 90
_cell_formula_units_Z 4
_cell_length_a 15.8304
_cell_length_b 19.876
_cell_length_c 10.6828
_cell_volume 3361.290
_citation_journal_id_ASTM ACBCAR
_cod_data_source_file Hedman_ACBCAR_1977_697.cif
_cod_data_source_block H28Mo5Na6O37P2
_cod_original_cell_volume 3361.29
_cod_database_code 2106331

loop_
_symmetry_equiv_pos_as_xyz
x,y,z
-x+1/2,-y,z+1/2
x+1/2,-y+1/2,-z
-x,y+1/2,-z+1/2

loop_
_atom_site_label
_atom_site_type_symbol
_atom_site_fract_x
_atom_site_fract_y
_atom_site_fract_z
_atom_site_occupancy
_atom_site_U_iso_or_equiv
O20 O-2 0.5304 0.0034 -0.0533 1 0.0
O6 O-2 0.5615 0.1817 0.1251 1 0.0
Mo5 Mo+6 0.53953 0.08403 -0.00055 1 0.0
O4 O-2 0.6385 0.0705 0.1014 1 0.0
O32 O-2 0.1251 0.1001 0.3071 1 0.0
O33 O-2 -0.0182 -0.012 0.1538 1 0.0
Na2 Na+1 0.2092 0.0668 0.6871 1 0.0
O19 O-2 0.4726 0.0709 0.1752 1 0.0
O28 O-2 0.3363 0.0348 0.7927 1 0.0
O8 O-2 0.5753 0.2668 0.5315 1 0.0
Na5 Na+1 0.3136 0.3037 0.0797 1 0.0
O1 O-2 0.7596 0.0919 0.2815 1 0.0
O15 O-2 0.3047 0.0397 0.095 1 0.0
O29 O-2 0.071 0.0998 0.6481 1 0.0
Mo4 Mo+6 0.34586 0.11964 0.11021 1 0.0
Mo2 Mo+6 0.581 0.18695 0.47547 1 0.0
O25 O-2 0.3568 0.3682 0.4733 0.363 0.0
Mo3 Mo+6 0.377 0.14392 0.44672 1 0.0
O36 O-2 0.6375 0.4317 0.0361 1 0.0
O31 O-2 0.4269 0.3506 0.7264 1 0.0
O2 O-2 0.7364 0.1894 0.109 1 0.0
Na3 Na+1 0.5109 0.3807 0.5497 1 0.0
O3 O-2 0.6579 0.2048 0.3371 1 0.0
O16 O-2 0.2682 0.1672 0.0431 1 0.0
O30 O-2 0.236 0.1787 0.7389 1 0.0
O35 O-2 0.0876 0.2171 0.1116 1 0.0
O23 O-2 0.525 0.2975 0.1995 1 0.0
Mo1 Mo+6 0.68177 0.13888 0.21158 1 0.0
O22 O-2 0.547 -0.0256 0.2786 1 0.0
O38 O-2 0.4146 0.2087 0.7746 1 0.0
O21 O-2 0.5826 0.127 -0.1249 1 0.0
O27 O-2 0.2565 0.4134 0.1595 1 0.0
O34 O-2 0.4347 0.3758 0.0424 1 0.0
Na4 Na+1 0.0272 0.1041 0.1293 1 0.0
O18 O-2 0.4253 0.1161 -0.0282 1 0.0
Na6 Na+1 0.6513 0.3074 0.0831 1 0.0
O17 O-2 0.4104 0.2178 0.132 1 0.0
O11 O-2 0.3154 0.0931 0.5371 1 0.0
O9 O-2 0.4786 0.1491 0.5472 1 0.0
O13 O-2 0.4427 0.0477 0.397 1 0.0
O14 O-2 0.327 0.1321 0.2838 1 0.0
O10 O-2 0.4837 0.1983 0.3331 1 0.0
O24 O-2 0.7938 -0.0098 0.0276 1 0.0
O26 O-2 0.395 0.3508 0.4038 0.637 0.0
O12 O-2 0.3362 0.2226 0.476 1 0.0
O7 O-2 0.65 0.1476 0.5746 1 0.0
P2 P+5 0.49548 0.22513 0.19645 1 0.0
Na1 Na+1 0.6736 -0.0432 0.1613 1 0.0
O37 O-2 0.2283 0.2642 0.2532 1 0.0
P1 P+5 0.51318 0.04427 0.29951 1 0.0
O5 O-2 0.5859 0.0921 0.3422 1 0.0
